data_9009964
loop_
_publ_author_name
'Nguyen, N.'
'Choisnet, J.'
'Raveau, B.'

_publ_section_title
;
 Silicates synthetiques a structure milarite
;
_journal_name_full 'Journal of Solid State Chemistry'
_journal_page_first 1
_journal_page_last 9
_journal_paper_doi 10.1016/0022-4596(80)90395-3
_journal_volume 34
_journal_year 1980
_chemical_compound_source Synthetic
_chemical_formula_sum 'Fe2 K2 Mg3 O30 Si12'
_chemical_name_mineral Chayesite
_space_group_IT_number 192
_symmetry_space_group_name_Hall '-P 6 2c'
_symmetry_space_group_name_H-M 'P 6/m c c'
_cell_angle_alpha 90
_cell_angle_beta 90
_cell_angle_gamma 120
_cell_formula_units_Z 2
_cell_length_a 10.22
_cell_length_b 10.22
_cell_length_c 14.176
_cell_volume 1282.290
_database_code_amcsd 0013386
_exptl_crystal_density_diffrn 2.797
_cod_original_formula_sum 'K2 (Mg3 Fe2) Si12 O30'
_cod_database_code 9009964

loop_
_space_group_symop_operation_xyz
x,y,z
-x,-x+y,1/2+z
x,x-y,1/2-z
-x+y,-x,-z
x-y,x,z
-y,-x,1/2+z
y,x,1/2-z
y,-x+y,-z
-y,x-y,z
x-y,-y,1/2+z
-x+y,y,1/2-z
x,y,-z
-x,-y,z
x,x-y,1/2+z
-x,-x+y,1/2-z
x-y,x,-z
-x+y,-x,z
y,x,1/2+z
-y,-x,1/2-z
-y,x-y,-z
y,-x+y,z
-x+y,y,1/2+z
x-y,-y,1/2-z
-x,-y,-z

loop_
_atom_site_label
_atom_site_fract_x
_atom_site_fract_y
_atom_site_fract_z
_atom_site_occupancy
_atom_site_U_iso_or_equiv
_atom_site_type_symbol
_atom_site_attached_hydrogens
KA1 0.00000 0.00000 0.25000 1.00000 0.01013 K 0
KA2 0.33333 0.66667 0.00000 0.50000 0.00760 K 0
MgM1 0.33333 0.66667 0.25000 0.80000 0.02026 Mg 0
FeM1 0.33333 0.66667 0.25000 0.20000 0.02026 Fe 0
MgM2 0.50000 0.00000 0.25000 0.46670 0.01646 Mg 0
FeM2 0.50000 0.00000 0.25000 0.53330 0.01646 Fe 0
Si 0.76300 0.11000 0.11400 1.00000 0.01393 Si 0
O1 0.73800 0.11600 0.00000 1.00000 0.00127 O 0
O2 0.93600 0.20700 0.13600 1.00000 0.00127 O 0
O3 0.65100 0.15200 0.16600 1.00000 0.01013 O 0

loop_
_cod_changelog_entry_id
_cod_changelog_entry_author
_cod_changelog_entry_date
_cod_changelog_entry_text
1
;cod-tools version 3.8.0
Id: cif_guess_AMCSD_atom_types 9581 2023-05-17 12:35:41Z saulius
;
2023-05-23T09:17:33+03:00
;Derived atom types and hydrogen counts
from atom names that follow the AMCSD naming convention
(Wat == water, O-H == hydroxyl).
;

loop_
_cod_related_entry_id
_cod_related_entry_database
_cod_related_entry_code
1 AMCSD 0013386
